data_2230976
loop_
_publ_author_name
'Feng, Xiu-Ling'
'Zhang, Yu-Ping'

_publ_section_title
;
 \
 Tetraaquabis(2-methyl-1<i>H</i>-benzimidazolium-1,3-diacetato-\k<i>O</i>)\
 cobalt(II) tetrahydrate
;
_journal_coeditor_code HY2449
_journal_issue 9
_journal_name_full 'Acta Crystallographica, Section E'
_journal_page_first m1170
_journal_page_last m1170
_journal_paper_doi 10.1107/S1600536811029059
_journal_volume 67
_journal_year 2011
_chemical_formula_iupac '[Co (C12 H11 N2 O4)2 (H2 O)4], 4H2 O'
_chemical_formula_moiety 'C24 H30 Co N4 O12, 4(H2 O)'
_chemical_formula_sum 'C24 H38 Co N4 O16'
_chemical_formula_weight 697.51
_chemical_name_systematic
;
Tetraaquabis(2-methyl-1<i>H</i>-benzimidazolium-
1,3-diacetato-\k<i>O</i>)cobalt(II) tetrahydrate
;
_space_group_IT_number 14
_symmetry_cell_setting monoclinic
_symmetry_space_group_name_Hall '-P 2yn'
_symmetry_space_group_name_H-M 'P 1 21/n 1'
_atom_sites_solution_hydrogens geom
_atom_sites_solution_primary direct
_atom_sites_solution_secondary difmap
_audit_creation_method SHELXL-97
_cell_angle_alpha 90.00
_cell_angle_beta 104.9070(10)
_cell_angle_gamma 90.00
_cell_formula_units_Z 2
_cell_length_a 7.2930(7)
_cell_length_b 21.240(2)
_cell_length_c 9.8123(11)
_cell_measurement_reflns_used 2105
_cell_measurement_temperature 298(2)
_cell_measurement_theta_max 24.057
_cell_measurement_theta_min 2.88
_cell_volume 1468.8(3)
_computing_cell_refinement 'SAINT (Bruker, 2007)'
_computing_data_collection 'SMART (Bruker, 2007)'
_computing_data_reduction 'SAINT (Bruker, 2007)'
_computing_molecular_graphics 'SHELXTL (Sheldrick, 2008)'
_computing_publication_material 'SHELXTL (Sheldrick, 2008)'
_computing_structure_refinement 'SHELXL97 (Sheldrick, 2008)'
_computing_structure_solution 'SHELXS97 (Sheldrick, 2008)'
_diffrn_ambient_temperature 298(2)
_diffrn_measured_fraction_theta_full 1.000
_diffrn_measured_fraction_theta_max 1.000
_diffrn_measurement_device_type 'Bruker APEX CCD'
_diffrn_measurement_method '\f and \w'
_diffrn_radiation_monochromator graphite
_diffrn_radiation_source 'fine-focus sealed tube'
_diffrn_radiation_type MoK\a
_diffrn_radiation_wavelength 0.71073
_diffrn_reflns_av_R_equivalents 0.0379
_diffrn_reflns_av_sigmaI/netI 0.0471
_diffrn_reflns_limit_h_max 8
_diffrn_reflns_limit_h_min -8
_diffrn_reflns_limit_k_max 25
_diffrn_reflns_limit_k_min -22
_diffrn_reflns_limit_l_max 11
_diffrn_reflns_limit_l_min -9
_diffrn_reflns_number 7434
_diffrn_reflns_theta_full 25.01
_diffrn_reflns_theta_max 25.01
_diffrn_reflns_theta_min 2.35
_exptl_absorpt_coefficient_mu 0.668
_exptl_absorpt_correction_T_max 0.9122
_exptl_absorpt_correction_T_min 0.8247
_exptl_absorpt_correction_type multi-scan
_exptl_absorpt_process_details '(SADABS; Sheldrick, 1996)'
_exptl_crystal_colour red
_exptl_crystal_density_diffrn 1.577
_exptl_crystal_density_method 'not measured'
_exptl_crystal_description block
_exptl_crystal_F_000 730
_exptl_crystal_size_max 0.30
_exptl_crystal_size_mid 0.21
_exptl_crystal_size_min 0.14
_refine_diff_density_max 1.029
_refine_diff_density_min -0.293
_refine_ls_extinction_method none
_refine_ls_goodness_of_fit_ref 0.959
_refine_ls_hydrogen_treatment constr
_refine_ls_matrix_type full
_refine_ls_number_parameters 205
_refine_ls_number_reflns 2594
_refine_ls_number_restraints 0
_refine_ls_restrained_S_all 0.959
_refine_ls_R_factor_all 0.0580
_refine_ls_R_factor_gt 0.0406
_refine_ls_shift/su_max 0.000
_refine_ls_shift/su_mean 0.000
_refine_ls_structure_factor_coef Fsqd
_refine_ls_weighting_details 'calc w=1/[\s^2^(Fo^2^)+(0.0577P)^2^] where P=(Fo^2^+2Fc^2^)/3'
_refine_ls_weighting_scheme calc
_refine_ls_wR_factor_gt 0.0946
_refine_ls_wR_factor_ref 0.1027
_reflns_number_gt 1922
_reflns_number_total 2594
_reflns_threshold_expression I>2\s(I)
_cod_data_source_file hy2449.cif
_cod_data_source_block I
_cod_original_sg_symbol_H-M 'P 21/n'
_cod_database_code 2230976
_cod_database_fobs_code 2230976

loop_
_symmetry_equiv_pos_as_xyz
'x, y, z'
'-x+1/2, y+1/2, -z+1/2'
'-x, -y, -z'
'x-1/2, -y-1/2, z-1/2'

loop_
_atom_site_type_symbol
_atom_site_label
_atom_site_fract_x
_atom_site_fract_y
_atom_site_fract_z
_atom_site_U_iso_or_equiv
_atom_site_adp_type
_atom_site_calc_flag
_atom_site_refinement_flags
_atom_site_occupancy
_atom_site_symmetry_multiplicity
_atom_site_disorder_assembly
_atom_site_disorder_group
Co Co1 0.5000 0.5000 0.5000 0.02777(17) Uani d S 1 2 . .
N N1 0.9890(3) 0.69581(10) 0.5346(2) 0.0260(5) Uani d . 1 1 . .
N N2 0.9847(3) 0.79831(10) 0.5396(2) 0.0271(5) Uani d . 1 1 . .
O O1 0.7555(2) 0.55086(8) 0.57519(19) 0.0330(5) Uani d . 1 1 . .
O O2 0.6575(2) 0.63795(9) 0.4517(2) 0.0360(5) Uani d . 1 1 . .
O O3 0.6708(3) 0.87653(10) 0.4610(2) 0.0436(5) Uani d . 1 1 . .
O O4 0.8026(3) 0.94740(9) 0.6224(2) 0.0420(5) Uani d . 1 1 . .
O O5 0.4298(3) 0.51633(9) 0.6890(2) 0.0378(5) Uani d . 1 1 . .
H H5D 0.5133 0.4951 0.7474 0.045 Uiso d R 1 1 . .
H H5E 0.3210 0.5052 0.6967 0.045 Uiso d R 1 1 . .
O O6 0.3338(2) 0.57873(8) 0.4121(2) 0.0362(5) Uani d . 1 1 . .
H H6C 0.2891 0.5705 0.3251 0.043 Uiso d R 1 1 . .
H H6D 0.4099 0.6094 0.4164 0.043 Uiso d R 1 1 . .
O O7 0.9160(3) 0.52003(10) 0.2867(2) 0.0486(6) Uani d . 1 1 . .
H H7C 1.0178 0.4993 0.3180 0.058 Uiso d R 1 1 . .
H H7D 0.9076 0.5300 0.2014 0.058 Uiso d R 1 1 . .
O O8 0.8449(3) 0.56024(10) 1.0065(2) 0.0514(6) Uani d . 1 1 . .
H H8F 0.8127 0.5261 0.9615 0.062 Uiso d R 1 1 . .
H H8G 0.9424 0.5748 0.9852 0.062 Uiso d R 1 1 . .
C C1 0.9848(4) 0.74613(12) 0.6159(3) 0.0261(6) Uani d . 1 1 . .
C C2 0.9827(4) 0.78113(12) 0.4026(3) 0.0270(6) Uani d . 1 1 . .
C C3 0.9845(4) 0.71627(12) 0.3987(3) 0.0270(6) Uani d . 1 1 . .
C C4 0.9742(4) 0.68298(14) 0.2765(3) 0.0334(7) Uani d . 1 1 . .
H H4 0.9752 0.6392 0.2748 0.040 Uiso calc R 1 1 . .
C C5 0.9624(4) 0.71819(15) 0.1572(3) 0.0391(7) Uani d . 1 1 . .
H H5A 0.9547 0.6978 0.0721 0.047 Uiso calc R 1 1 . .
C C6 0.9615(4) 0.78393(15) 0.1605(3) 0.0411(8) Uani d . 1 1 . .
H H6A 0.9532 0.8061 0.0773 0.049 Uiso calc R 1 1 . .
C C7 0.9727(4) 0.81696(14) 0.2830(3) 0.0367(7) Uani d . 1 1 . .
H H7 0.9734 0.8607 0.2853 0.044 Uiso calc R 1 1 . .
C C8 0.9780(4) 0.74391(14) 0.7636(3) 0.0373(7) Uani d . 1 1 . .
H H8A 1.0481 0.7787 0.8138 0.056 Uiso calc R 1 1 . .
H H8B 1.0329 0.7051 0.8054 0.056 Uiso calc R 1 1 . .
H H8C 0.8484 0.7464 0.7686 0.056 Uiso calc R 1 1 . .
C C9 0.7804(4) 0.60450(12) 0.5301(3) 0.0259(6) Uani d . 1 1 . .
C C10 0.9814(4) 0.63010(12) 0.5744(3) 0.0294(6) Uani d . 1 1 . .
H H10A 1.0296 0.6261 0.6758 0.035 Uiso calc R 1 1 . .
H H10B 1.0621 0.6054 0.5303 0.035 Uiso calc R 1 1 . .
C C11 0.8025(4) 0.89776(13) 0.5524(3) 0.0303(6) Uani d . 1 1 . .
C C12 0.9927(4) 0.86308(12) 0.5904(3) 0.0319(6) Uani d . 1 1 . .
H H12A 1.0823 0.8864 0.5519 0.038 Uiso calc R 1 1 . .
H H12B 1.0409 0.8628 0.6922 0.038 Uiso calc R 1 1 . .

loop_
_atom_site_aniso_label
_atom_site_aniso_U_11
_atom_site_aniso_U_22
_atom_site_aniso_U_33
_atom_site_aniso_U_12
_atom_site_aniso_U_13
_atom_site_aniso_U_23
Co1 0.0247(3) 0.0239(3) 0.0339(3) -0.0009(2) 0.0062(2) 0.0047(2)
N1 0.0230(11) 0.0213(12) 0.0321(13) -0.0029(9) 0.0042(10) 0.0030(9)
N2 0.0252(12) 0.0210(12) 0.0336(13) -0.0013(9) 0.0049(10) -0.0016(9)
O1 0.0307(10) 0.0249(11) 0.0408(11) -0.0050(8) 0.0043(9) 0.0085(8)
O2 0.0251(10) 0.0307(11) 0.0479(12) -0.0007(9) 0.0017(9) 0.0102(9)
O3 0.0330(11) 0.0439(13) 0.0475(13) 0.0033(10) -0.0014(10) -0.0140(10)
O4 0.0455(12) 0.0305(12) 0.0453(13) 0.0092(9) 0.0030(10) -0.0110(9)
O5 0.0300(11) 0.0438(13) 0.0394(12) 0.0004(9) 0.0090(9) 0.0057(9)
O6 0.0323(11) 0.0297(11) 0.0431(12) -0.0013(9) 0.0035(9) 0.0052(8)
O7 0.0363(12) 0.0547(14) 0.0568(14) 0.0068(10) 0.0155(11) 0.0069(11)
O8 0.0426(13) 0.0466(14) 0.0690(16) -0.0077(11) 0.0219(11) -0.0166(11)
C1 0.0209(14) 0.0255(15) 0.0300(15) -0.0009(11) 0.0032(11) 0.0014(11)
C2 0.0225(14) 0.0250(15) 0.0339(15) 0.0003(11) 0.0079(11) 0.0017(11)
C3 0.0208(14) 0.0271(15) 0.0327(15) -0.0001(11) 0.0062(11) 0.0013(11)
C4 0.0291(15) 0.0314(17) 0.0403(17) 0.0002(12) 0.0096(13) -0.0041(13)
C5 0.0359(17) 0.050(2) 0.0338(17) 0.0012(14) 0.0128(13) -0.0035(14)
C6 0.0379(18) 0.051(2) 0.0366(18) 0.0008(15) 0.0137(14) 0.0141(14)
C7 0.0329(16) 0.0305(17) 0.0480(19) 0.0010(13) 0.0126(14) 0.0099(13)
C8 0.0368(17) 0.0397(18) 0.0335(17) -0.0052(13) 0.0058(13) 0.0014(13)
C9 0.0296(15) 0.0227(15) 0.0274(14) -0.0018(12) 0.0108(12) -0.0013(11)
C10 0.0267(15) 0.0223(15) 0.0367(16) -0.0007(11) 0.0039(12) 0.0035(11)
C11 0.0326(16) 0.0272(16) 0.0309(16) -0.0010(12) 0.0078(13) 0.0033(12)
C12 0.0281(15) 0.0239(15) 0.0421(17) -0.0015(12) 0.0059(12) -0.0047(12)

loop_
_atom_type_symbol
_atom_type_description
_atom_type_scat_dispersion_real
_atom_type_scat_dispersion_imag
_atom_type_scat_source
C C 0.0033 0.0016 'International Tables Vol C Tables 4.2.6.8 and 6.1.1.4'
H H 0.0000 0.0000 'International Tables Vol C Tables 4.2.6.8 and 6.1.1.4'
N N 0.0061 0.0033 'International Tables Vol C Tables 4.2.6.8 and 6.1.1.4'
O O 0.0106 0.0060 'International Tables Vol C Tables 4.2.6.8 and 6.1.1.4'
Co Co 0.3494 0.9721 'International Tables Vol C Tables 4.2.6.8 and 6.1.1.4'

loop_
_geom_angle_atom_site_label_1
_geom_angle_atom_site_label_2
_geom_angle_atom_site_label_3
_geom_angle_site_symmetry_1
_geom_angle_site_symmetry_3
_geom_angle
_geom_angle_publ_flag
O5 Co1 O5 . 3_666 180.0 ?
O5 Co1 O6 . 3_666 90.84(7) ?
O5 Co1 O6 3_666 3_666 89.16(8) ?
O5 Co1 O6 . . 89.16(8) ?
O5 Co1 O6 3_666 . 90.84(7) ?
O6 Co1 O6 3_666 . 180.0 ?
O5 Co1 O1 . . 90.03(8) ?
O5 Co1 O1 3_666 . 89.97(8) ?
O6 Co1 O1 3_666 . 84.29(7) ?
O6 Co1 O1 . . 95.71(7) ?
O5 Co1 O1 . 3_666 89.97(8) ?
O5 Co1 O1 3_666 3_666 90.03(8) ?
O6 Co1 O1 3_666 3_666 95.71(7) ?
O6 Co1 O1 . 3_666 84.29(7) ?
O1 Co1 O1 . 3_666 180.00(8) ?
C1 N1 C3 . . 108.8(2) ?
C1 N1 C10 . . 126.7(2) ?
C3 N1 C10 . . 124.2(2) ?
C1 N2 C2 . . 108.8(2) ?
C1 N2 C12 . . 126.5(2) ?
C2 N2 C12 . . 124.6(2) ?
C9 O1 Co1 . . 122.42(16) ?
Co1 O5 H5D . . 102.5 ?
Co1 O5 H5E . . 118.9 ?
H5D O5 H5E . . 108.4 ?
Co1 O6 H6C . . 106.2 ?
Co1 O6 H6D . . 106.7 ?
H6C O6 H6D . . 106.5 ?
H7C O7 H7D . . 108.6 ?
H8F O8 H8G . . 108.7 ?
N2 C1 N1 . . 108.9(2) ?
N2 C1 C8 . . 125.9(2) ?
N1 C1 C8 . . 125.2(2) ?
C3 C2 C7 . . 121.7(3) ?
C3 C2 N2 . . 106.9(2) ?
C7 C2 N2 . . 131.4(3) ?
C4 C3 C2 . . 122.6(2) ?
C4 C3 N1 . . 130.9(3) ?
C2 C3 N1 . . 106.4(2) ?
C5 C4 C3 . . 116.1(3) ?
C5 C4 H4 . . 122.0 ?
C3 C4 H4 . . 122.0 ?
C4 C5 C6 . . 121.6(3) ?
C4 C5 H5A . . 119.2 ?
C6 C5 H5A . . 119.2 ?
C7 C6 C5 . . 122.0(3) ?
C7 C6 H6A . . 119.0 ?
C5 C6 H6A . . 119.0 ?
C6 C7 C2 . . 116.0(3) ?
C6 C7 H7 . . 122.0 ?
C2 C7 H7 . . 122.0 ?
C1 C8 H8A . . 109.5 ?
C1 C8 H8B . . 109.5 ?
H8A C8 H8B . . 109.5 ?
C1 C8 H8C . . 109.5 ?
H8A C8 H8C . . 109.5 ?
H8B C8 H8C . . 109.5 ?
O2 C9 O1 . . 126.3(2) ?
O2 C9 C10 . . 117.5(2) ?
O1 C9 C10 . . 116.2(2) ?
N1 C10 C9 . . 111.6(2) ?
N1 C10 H10A . . 109.3 ?
C9 C10 H10A . . 109.3 ?
N1 C10 H10B . . 109.3 ?
C9 C10 H10B . . 109.3 ?
H10A C10 H10B . . 108.0 ?
O3 C11 O4 . . 127.0(3) ?
O3 C11 C12 . . 119.6(2) ?
O4 C11 C12 . . 113.4(2) ?
N2 C12 C11 . . 114.6(2) ?
N2 C12 H12A . . 108.6 ?
C11 C12 H12A . . 108.6 ?
N2 C12 H12B . . 108.6 ?
C11 C12 H12B . . 108.6 ?
H12A C12 H12B . . 107.6 ?

loop_
_geom_bond_atom_site_label_1
_geom_bond_atom_site_label_2
_geom_bond_site_symmetry_2
_geom_bond_distance
_geom_bond_publ_flag
Co1 O5 . 2.0758(19) ?
Co1 O5 3_666 2.0758(19) ?
Co1 O6 3_666 2.1146(17) ?
Co1 O6 . 2.1146(17) ?
Co1 O1 . 2.1157(17) ?
Co1 O1 3_666 2.1157(17) ?
N1 C1 . 1.339(3) ?
N1 C3 . 1.395(3) ?
N1 C10 . 1.454(3) ?
N2 C1 . 1.338(3) ?
N2 C2 . 1.390(3) ?
N2 C12 . 1.459(3) ?
O1 C9 . 1.252(3) ?
O2 C9 . 1.243(3) ?
O3 C11 . 1.219(3) ?
O4 C11 . 1.258(3) ?
O5 H5D . 0.8500 ?
O5 H5E . 0.8500 ?
O6 H6C . 0.8500 ?
O6 H6D . 0.8500 ?
O7 H7C . 0.8500 ?
O7 H7D . 0.8501 ?
O8 H8F . 0.8500 ?
O8 H8G . 0.8501 ?
C1 C8 . 1.464(4) ?
C2 C3 . 1.378(4) ?
C2 C7 . 1.384(4) ?
C3 C4 . 1.377(4) ?
C4 C5 . 1.373(4) ?
C4 H4 . 0.9300 ?
C5 C6 . 1.397(4) ?
C5 H5A . 0.9300 ?
C6 C7 . 1.376(4) ?
C6 H6A . 0.9300 ?
C7 H7 . 0.9300 ?
C8 H8A . 0.9600 ?
C8 H8B . 0.9600 ?
C8 H8C . 0.9600 ?
C9 C10 . 1.518(3) ?
C10 H10A . 0.9700 ?
C10 H10B . 0.9700 ?
C11 C12 . 1.530(4) ?
C12 H12A . 0.9700 ?
C12 H12B . 0.9700 ?

loop_
_geom_hbond_atom_site_label_D
_geom_hbond_atom_site_label_H
_geom_hbond_atom_site_label_A
_geom_hbond_site_symmetry_A
_geom_hbond_distance_DH
_geom_hbond_distance_HA
_geom_hbond_distance_DA
_geom_hbond_angle_DHA
O5 H5D O4 2_646 0.85 1.89 2.742(3) 180
O5 H5E O7 3_666 0.85 1.86 2.706(3) 179
O6 H6C O4 4_575 0.85 2.05 2.847(3) 156
O6 H6D O2 . 0.85 1.85 2.614(2) 149
O7 H7C O1 3_766 0.85 2.02 2.859(3) 170
O7 H7D O8 1_554 0.85 1.96 2.797(3) 170
O8 H8F O4 2_646 0.85 1.96 2.793(3) 168
O8 H8G O3 4_676 0.85 2.03 2.863(3) 169

loop_
_geom_torsion_atom_site_label_1
_geom_torsion_atom_site_label_2
_geom_torsion_atom_site_label_3
_geom_torsion_atom_site_label_4
_geom_torsion_site_symmetry_1
_geom_torsion_site_symmetry_2
_geom_torsion_site_symmetry_3
_geom_torsion_site_symmetry_4
_geom_torsion
_geom_torsion_publ_flag
O5 Co1 O1 C9 . . . . -107.6(2) ?
O5 Co1 O1 C9 3_666 . . . 72.4(2) ?
O6 Co1 O1 C9 3_666 . . . 161.6(2) ?
O6 Co1 O1 C9 . . . . -18.4(2) ?
C2 N2 C1 N1 . . . . 1.9(3) ?
C12 N2 C1 N1 . . . . -175.9(2) ?
C2 N2 C1 C8 . . . . -177.1(3) ?
C12 N2 C1 C8 . . . . 5.1(4) ?
C3 N1 C1 N2 . . . . -2.2(3) ?
C10 N1 C1 N2 . . . . -176.8(2) ?
C3 N1 C1 C8 . . . . 176.8(2) ?
C10 N1 C1 C8 . . . . 2.2(4) ?
C1 N2 C2 C3 . . . . -0.9(3) ?
C12 N2 C2 C3 . . . . 177.0(2) ?
C1 N2 C2 C7 . . . . 176.4(3) ?
C12 N2 C2 C7 . . . . -5.7(4) ?
C7 C2 C3 C4 . . . . -0.8(4) ?
N2 C2 C3 C4 . . . . 176.8(2) ?
C7 C2 C3 N1 . . . . -178.1(2) ?
N2 C2 C3 N1 . . . . -0.5(3) ?
C1 N1 C3 C4 . . . . -175.4(3) ?
C10 N1 C3 C4 . . . . -0.6(4) ?
C1 N1 C3 C2 . . . . 1.6(3) ?
C10 N1 C3 C2 . . . . 176.4(2) ?
C2 C3 C4 C5 . . . . 0.1(4) ?
N1 C3 C4 C5 . . . . 176.7(3) ?
C3 C4 C5 C6 . . . . 0.2(4) ?
C4 C5 C6 C7 . . . . 0.1(4) ?
C5 C6 C7 C2 . . . . -0.7(4) ?
C3 C2 C7 C6 . . . . 1.0(4) ?
N2 C2 C7 C6 . . . . -176.0(3) ?
Co1 O1 C9 O2 . . . . 9.4(4) ?
Co1 O1 C9 C10 . . . . -169.50(17) ?
C1 N1 C10 C9 . . . . 95.3(3) ?
C3 N1 C10 C9 . . . . -78.6(3) ?
O2 C9 C10 N1 . . . . 9.7(3) ?
O1 C9 C10 N1 . . . . -171.3(2) ?
C1 N2 C12 C11 . . . . -102.4(3) ?
C2 N2 C12 C11 . . . . 80.1(3) ?
O3 C11 C12 N2 . . . . -15.7(4) ?
O4 C11 C12 N2 . . . . 164.9(2) ?
